data_1506096
loop_
_publ_author_name
'Nishida, Goushi'
'Suzuki, Nanami'
'Noguchi, Keiichi'
'Tanaka, Ken'

_publ_section_title
;
 Enantioselective Synthesis of Tetra-ortho-Substituted Axially Chiral
 Biaryls through Rhodium-Catalyzed Double [2 + 2 + 2] Cycloaddition.
;
_journal_issue 16
_journal_name_full 'Organic letters'
_journal_page_first 3489
_journal_page_last 3492
_journal_paper_doi 10.1021/ol0611550
_journal_volume 8
_journal_year 2006
_chemical_absolute_configuration ad
_chemical_formula_moiety 'C26 H26 O10 '
_chemical_formula_sum 'C26 H26 O10'
_chemical_formula_weight 498.47
_chemical_name_systematic
;
 7,7'-Dimethyl-1,3,1',3'-tetrahydro-[4,4']biisobenzofuranyl-
 5,6,5',6'-tetracarboxylic acid tetramethyl ester
;
_space_group_IT_number 145
_symmetry_cell_setting trigonal
_symmetry_Int_Tables_number 145
_symmetry_space_group_name_Hall 'P 32'
_symmetry_space_group_name_H-M 'P 32'
_atom_sites_solution_hydrogens difmap
_atom_sites_solution_primary direct
_atom_sites_solution_secondary difmap
_cell_angle_alpha 90.00
_cell_angle_beta 90.00
_cell_angle_gamma 120.00
_cell_formula_units_Z 3
_cell_length_a 13.3520(6)
_cell_length_b 13.3520(6)
_cell_length_c 12.1413(7)
_cell_measurement_reflns_used 35724
_cell_measurement_temperature 193
_cell_measurement_theta_max 68.2
_cell_measurement_theta_min 3.6
_cell_volume 1874.51(16)
_computing_cell_refinement PROCESS-AUTO
_computing_data_collection PROCESS-AUTO
_computing_data_reduction CrystalStructure
_computing_molecular_graphics 'ORTEP-3 for Windows Ver. 1.076 (Farrugia, 1997)'
_computing_publication_material 'SHELXL-97 (Sheldrick, 1997)'
_computing_structure_refinement 'SHELXL-97 (Sheldrick, 1997)'
_computing_structure_solution SIR92
_diffrn_ambient_temperature 193
_diffrn_detector_area_resol_mean 10.00
_diffrn_measured_fraction_theta_full 1.000
_diffrn_measured_fraction_theta_max 1.000
_diffrn_measurement_device_type 'Rigaku RAXIS-RAPID'
_diffrn_measurement_method \w
_diffrn_radiation_monochromator graphite
_diffrn_radiation_source 'rotating anode'
_diffrn_radiation_type CuK\a
_diffrn_radiation_wavelength 1.54187
_diffrn_reflns_av_R_equivalents 0.0186
_diffrn_reflns_av_sigmaI/netI 0.0070
_diffrn_reflns_limit_h_max 16
_diffrn_reflns_limit_h_min -16
_diffrn_reflns_limit_k_max 16
_diffrn_reflns_limit_k_min -16
_diffrn_reflns_limit_l_max 14
_diffrn_reflns_limit_l_min -14
_diffrn_reflns_number 35476
_diffrn_reflns_theta_full 68.19
_diffrn_reflns_theta_max 68.19
_diffrn_reflns_theta_min 3.82
_exptl_absorpt_coefficient_mu 0.866
_exptl_absorpt_correction_T_max 0.771
_exptl_absorpt_correction_T_min 0.632
_exptl_absorpt_correction_type multi-scan
_exptl_absorpt_process_details
;
    Higashi, T. (1995). Program for Absorption Correction.
    Rigaku Corporation, Tokyo, Japan.
;
_exptl_crystal_colour colorless
_exptl_crystal_density_diffrn 1.325
_exptl_crystal_density_method 'not measured'
_exptl_crystal_description block
_exptl_crystal_F_000 786
_exptl_crystal_size_max 0.55
_exptl_crystal_size_mid 0.40
_exptl_crystal_size_min 0.30
_refine_diff_density_max 0.158
_refine_diff_density_min -0.131
_refine_diff_density_rms 0.028
_refine_ls_abs_structure_details 'Flack, H. D. (1983), Acta Cryst. A39, 876-881.  2289 Friedel Pairs'
_refine_ls_abs_structure_Flack 0.02(10)
_refine_ls_extinction_coef 0.0083(3)
_refine_ls_extinction_expression Fc^*^=kFc[1+0.001xFc^2^\l^3^/sin(2\q)]^-1/4^
_refine_ls_extinction_method SHELXL
_refine_ls_goodness_of_fit_ref 1.045
_refine_ls_hydrogen_treatment constr
_refine_ls_matrix_type full
_refine_ls_number_parameters 332
_refine_ls_number_reflns 4584
_refine_ls_number_restraints 1
_refine_ls_restrained_S_all 1.045
_refine_ls_R_factor_all 0.0248
_refine_ls_R_factor_gt 0.0247
_refine_ls_shift/su_max 0.001
_refine_ls_shift/su_mean 0.000
_refine_ls_structure_factor_coef Fsqd
_refine_ls_weighting_details 'calc w=1/[\s^2^(Fo^2^)+(0.0433P)^2^+0.2448P] where P=(Fo^2^+2Fc^2^)/3'
_refine_ls_weighting_scheme calc
_refine_ls_wR_factor_gt 0.0670
_refine_ls_wR_factor_ref 0.0671
_reflns_number_gt 4551
_reflns_number_total 4584
_reflns_threshold_expression >2sigma(I)
_cod_data_source_file ol0611550si20060511_092120.cif
_cod_data_source_block I
_cod_original_formula_sum 'C26 H26 O10 '
_cod_database_code 1506096

loop_
_symmetry_equiv_pos_as_xyz
'x, y, z'
'-y, x-y, z+2/3'
'-x+y, -x, z+1/3'

loop_
_atom_site_label
_atom_site_type_symbol
_atom_site_fract_x
_atom_site_fract_y
_atom_site_fract_z
_atom_site_U_iso_or_equiv
_atom_site_adp_type
_atom_site_occupancy
_atom_site_symmetry_multiplicity
_atom_site_calc_flag
_atom_site_refinement_flags
O1 O 0.38521(10) -0.28383(11) 0.54181(11) 0.0563(3) Uani 1 1 d .
O2 O 0.50899(9) 0.11416(10) 0.15191(9) 0.0473(3) Uani 1 1 d .
O3 O 0.40712(9) 0.16626(9) 0.26068(9) 0.0400(2) Uani 1 1 d .
O4 O 0.12426(8) -0.02143(9) 0.31122(8) 0.0376(2) Uani 1 1 d .
O5 O 0.20600(8) -0.03682(9) 0.15571(7) 0.0334(2) Uani 1 1 d .
O6 O 0.64119(11) -0.10199(14) 0.05541(11) 0.0736(5) Uani 1 1 d .
O7 O 0.66506(12) 0.10324(11) 0.58398(9) 0.0508(3) Uani 1 1 d .
O8 O 0.58852(9) 0.17618(9) 0.46700(8) 0.0378(2) Uani 1 1 d .
O9 O 0.94698(9) 0.16380(10) 0.49847(8) 0.0430(3) Uani 1 1 d .
O10 O 0.88793(10) 0.29128(10) 0.47302(10) 0.0476(3) Uani 1 1 d .
C1 C 0.46618(10) -0.04732(10) 0.34211(9) 0.0238(2) Uani 1 1 d .
C2 C 0.39156(10) -0.01298(10) 0.29622(10) 0.0250(2) Uani 1 1 d .
C3 C 0.27265(10) -0.07297(11) 0.32113(10) 0.0248(2) Uani 1 1 d .
C4 C 0.22504(11) -0.16710(11) 0.39331(10) 0.0271(2) Uani 1 1 d .
C5 C 0.30145(11) -0.19721(11) 0.43984(10) 0.0285(3) Uani 1 1 d .
C6 C 0.41783(11) -0.14039(11) 0.41496(10) 0.0277(3) Uani 1 1 d .
C7 C 0.27609(13) -0.29548(13) 0.51610(14) 0.0434(3) Uani 1 1 d .
H7A H 0.2373 -0.2907 0.5837 0.052 Uiso 1 1 calc R
H7B H 0.2255 -0.3706 0.4797 0.052 Uiso 1 1 calc R
C8 C 0.47414(13) -0.19873(13) 0.47332(13) 0.0401(3) Uani 1 1 d .
H8A H 0.5018 -0.2355 0.4199 0.048 Uiso 1 1 calc R
H8B H 0.5404 -0.1424 0.5182 0.048 Uiso 1 1 calc R
C9 C 0.44257(11) 0.09366(12) 0.22650(11) 0.0319(3) Uani 1 1 d .
C10 C 0.45189(17) 0.27252(16) 0.1990(2) 0.0673(6) Uani 1 1 d .
H10A H 0.4255 0.3219 0.2328 0.081 Uiso 1 1 calc R
H10B H 0.4240 0.2550 0.1229 0.081 Uiso 1 1 calc R
H10C H 0.5366 0.3128 0.1995 0.081 Uiso 1 1 calc R
C11 C 0.19329(10) -0.03959(10) 0.26497(10) 0.0265(2) Uani 1 1 d .
C12 C 0.13195(13) -0.00488(16) 0.09482(12) 0.0428(3) Uani 1 1 d .
H12A H 0.1414 -0.0116 0.0156 0.051 Uiso 1 1 calc R
H12B H 0.1536 0.0751 0.1125 0.051 Uiso 1 1 calc R
H12C H 0.0511 -0.0566 0.1155 0.051 Uiso 1 1 calc R
C13 C 0.09793(12) -0.23798(12) 0.41978(12) 0.0373(3) Uani 1 1 d .
H13A H 0.0531 -0.2268 0.3621 0.045 Uiso 1 1 calc R
H13B H 0.0828 -0.2133 0.4908 0.045 Uiso 1 1 calc R
H13C H 0.0753 -0.3200 0.4236 0.045 Uiso 1 1 calc R
C14 C 0.59246(10) 0.00784(10) 0.31598(10) 0.0242(2) Uani 1 1 d .
C15 C 0.67807(10) 0.08165(10) 0.38970(10) 0.0237(2) Uani 1 1 d .
C16 C 0.79497(11) 0.11932(10) 0.37065(9) 0.0244(2) Uani 1 1 d .
C17 C 0.83155(10) 0.08972(11) 0.27359(10) 0.0254(2) Uani 1 1 d .
C18 C 0.74540(11) 0.01932(10) 0.19994(10) 0.0263(2) Uani 1 1 d .
C19 C 0.62901(11) -0.02291(11) 0.22147(10) 0.0268(3) Uani 1 1 d .
C20 C 0.75603(13) -0.02603(13) 0.09017(11) 0.0358(3) Uani 1 1 d .
H20A H 0.7965 0.0381 0.0369 0.043 Uiso 1 1 calc R
H20B H 0.7996 -0.0678 0.0971 0.043 Uiso 1 1 calc R
C21 C 0.55910(12) -0.09996(13) 0.12790(12) 0.0376(3) Uani 1 1 d .
H21A H 0.5042 -0.1788 0.1549 0.045 Uiso 1 1 calc R
H21B H 0.5150 -0.0684 0.0904 0.045 Uiso 1 1 calc R
C22 C 0.64427(11) 0.12020(11) 0.49257(10) 0.0275(3) Uani 1 1 d .
C23 C 0.54351(19) 0.21042(18) 0.55863(17) 0.0582(5) Uani 1 1 d .
H23A H 0.5089 0.2554 0.5315 0.070 Uiso 1 1 calc R
H23B H 0.6065 0.2578 0.6097 0.070 Uiso 1 1 calc R
H23C H 0.4846 0.1413 0.5969 0.070 Uiso 1 1 calc R
C24 C 0.88424(11) 0.19186(12) 0.45466(10) 0.0285(3) Uani 1 1 d .
C25 C 0.9715(2) 0.36486(19) 0.5553(2) 0.0756(7) Uani 1 1 d .
H25A H 0.9825 0.4430 0.5505 0.091 Uiso 1 1 calc R
H25B H 1.0455 0.3680 0.5421 0.091 Uiso 1 1 calc R
H25C H 0.9430 0.3332 0.6289 0.091 Uiso 1 1 calc R
C26 C 0.95691(11) 0.13309(14) 0.24732(10) 0.0349(3) Uani 1 1 d .
H26A H 1.0046 0.2101 0.2795 0.042 Uiso 1 1 calc R
H26B H 0.9676 0.1375 0.1673 0.042 Uiso 1 1 calc R
H26C H 0.9801 0.0799 0.2781 0.042 Uiso 1 1 calc R

loop_
_atom_site_aniso_label
_atom_site_aniso_U_11
_atom_site_aniso_U_22
_atom_site_aniso_U_33
_atom_site_aniso_U_23
_atom_site_aniso_U_13
_atom_site_aniso_U_12
O1 0.0472(6) 0.0553(7) 0.0670(8) 0.0342(6) 0.0063(6) 0.0260(6)
O2 0.0422(6) 0.0562(7) 0.0480(6) 0.0264(5) 0.0166(5) 0.0280(5)
O3 0.0350(5) 0.0314(5) 0.0557(6) 0.0100(4) 0.0019(4) 0.0183(4)
O4 0.0341(5) 0.0551(6) 0.0333(5) -0.0060(4) -0.0040(4) 0.0297(5)
O5 0.0309(5) 0.0485(6) 0.0241(4) 0.0018(4) -0.0017(3) 0.0224(4)
O6 0.0410(6) 0.0974(11) 0.0543(8) -0.0486(8) 0.0002(5) 0.0135(7)
O7 0.0794(8) 0.0690(7) 0.0236(5) -0.0012(5) 0.0006(5) 0.0517(7)
O8 0.0421(5) 0.0466(6) 0.0373(5) -0.0008(4) 0.0068(4) 0.0315(5)
O9 0.0430(6) 0.0602(7) 0.0363(5) -0.0102(5) -0.0148(4) 0.0338(5)
O10 0.0551(7) 0.0375(6) 0.0514(6) -0.0134(5) -0.0217(5) 0.0241(5)
C1 0.0233(6) 0.0255(6) 0.0218(5) -0.0011(4) 0.0006(4) 0.0116(5)
C2 0.0240(6) 0.0258(6) 0.0244(6) -0.0008(4) -0.0006(4) 0.0119(5)
C3 0.0245(6) 0.0275(6) 0.0227(5) -0.0033(4) -0.0011(4) 0.0132(5)
C4 0.0259(6) 0.0276(6) 0.0254(6) -0.0022(5) 0.0016(4) 0.0116(5)
C5 0.0314(6) 0.0256(6) 0.0265(6) 0.0021(5) 0.0042(5) 0.0127(5)
C6 0.0300(6) 0.0304(6) 0.0261(6) -0.0002(5) -0.0018(5) 0.0177(5)
C7 0.0412(8) 0.0388(7) 0.0505(9) 0.0185(7) 0.0110(7) 0.0203(6)
C8 0.0395(8) 0.0400(8) 0.0465(8) 0.0125(6) 0.0028(6) 0.0241(7)
C9 0.0240(6) 0.0351(7) 0.0355(7) 0.0088(5) -0.0017(5) 0.0139(5)
C10 0.0504(10) 0.0457(10) 0.1112(17) 0.0357(10) 0.0134(10) 0.0280(8)
C11 0.0221(6) 0.0271(6) 0.0269(6) -0.0031(5) -0.0030(5) 0.0097(5)
C12 0.0397(8) 0.0631(10) 0.0315(7) 0.0077(7) -0.0044(6) 0.0301(7)
C13 0.0274(7) 0.0352(7) 0.0419(7) 0.0034(6) 0.0054(5) 0.0100(6)
C14 0.0241(6) 0.0261(6) 0.0248(6) 0.0027(4) 0.0008(4) 0.0143(5)
C15 0.0262(6) 0.0260(6) 0.0222(5) 0.0031(4) 0.0009(4) 0.0155(5)
C16 0.0264(6) 0.0272(6) 0.0220(6) 0.0033(4) -0.0001(4) 0.0151(5)
C17 0.0265(6) 0.0288(6) 0.0242(6) 0.0046(5) 0.0013(5) 0.0163(5)
C18 0.0306(6) 0.0284(6) 0.0245(6) 0.0016(5) 0.0028(5) 0.0182(5)
C19 0.0272(6) 0.0272(6) 0.0257(6) 0.0006(5) -0.0004(5) 0.0134(5)
C20 0.0375(7) 0.0412(7) 0.0304(7) -0.0069(5) 0.0020(5) 0.0209(6)
C21 0.0321(7) 0.0399(7) 0.0341(7) -0.0098(6) -0.0014(5) 0.0129(6)
C22 0.0269(6) 0.0293(6) 0.0251(6) 0.0005(5) 0.0023(5) 0.0133(5)
C23 0.0710(12) 0.0673(11) 0.0566(10) 0.0005(8) 0.0252(9) 0.0498(10)
C24 0.0270(6) 0.0346(6) 0.0223(6) 0.0017(5) 0.0020(5) 0.0143(5)
C25 0.0860(15) 0.0562(11) 0.0832(15) -0.0368(11) -0.0460(12) 0.0343(11)
C26 0.0266(6) 0.0527(8) 0.0267(6) 0.0013(6) 0.0023(5) 0.0208(6)

loop_
_atom_type_symbol
_atom_type_description
_atom_type_scat_dispersion_real
_atom_type_scat_dispersion_imag
_atom_type_scat_source
C C 0.0181 0.0091 'International Tables Vol C Tables 4.2.6.8 and 6.1.1.4'
H H 0.0000 0.0000 'International Tables Vol C Tables 4.2.6.8 and 6.1.1.4'
O O 0.0492 0.0322 'International Tables Vol C Tables 4.2.6.8 and 6.1.1.4'

loop_
_geom_angle_atom_site_label_1
_geom_angle_atom_site_label_2
_geom_angle_atom_site_label_3
_geom_angle
C7 O1 C8 110.98(11)
C9 O3 C10 115.35(13)
C11 O5 C12 114.59(10)
C20 O6 C21 111.87(11)
C22 O8 C23 115.93(12)
C24 O10 C25 115.15(13)
C6 C1 C2 117.08(11)
C6 C1 C14 118.60(10)
C2 C1 C14 124.31(10)
C1 C2 C3 120.77(11)
C1 C2 C9 118.41(10)
C3 C2 C9 120.69(11)
C4 C3 C2 121.53(11)
C4 C3 C11 118.69(11)
C2 C3 C11 119.71(11)
C5 C4 C3 116.45(11)
C5 C4 C13 119.37(11)
C3 C4 C13 124.15(11)
C6 C5 C4 122.67(12)
C6 C5 C7 108.42(12)
C4 C5 C7 128.80(12)
C5 C6 C1 121.46(11)
C5 C6 C8 109.24(12)
C1 C6 C8 129.24(11)
O1 C7 C5 105.62(11)
O1 C7 H7A 110.6
C5 C7 H7A 110.6
O1 C7 H7B 110.6
C5 C7 H7B 110.6
H7A C7 H7B 108.7
O1 C8 C6 104.73(11)
O1 C8 H8A 110.8
C6 C8 H8A 110.8
O1 C8 H8B 110.8
C6 C8 H8B 110.8
H8A C8 H8B 108.9
O2 C9 O3 123.86(12)
O2 C9 C2 125.26(13)
O3 C9 C2 110.85(11)
O3 C10 H10A 109.5
O3 C10 H10B 109.5
H10A C10 H10B 109.5
O3 C10 H10C 109.5
H10A C10 H10C 109.5
H10B C10 H10C 109.5
O4 C11 O5 123.89(11)
O4 C11 C3 124.95(12)
O5 C11 C3 111.11(10)
O5 C12 H12A 109.5
O5 C12 H12B 109.5
H12A C12 H12B 109.5
O5 C12 H12C 109.5
H12A C12 H12C 109.5
H12B C12 H12C 109.5
C4 C13 H13A 109.5
C4 C13 H13B 109.5
H13A C13 H13B 109.5
C4 C13 H13C 109.5
H13A C13 H13C 109.5
H13B C13 H13C 109.5
C19 C14 C15 116.99(11)
C19 C14 C1 120.39(11)
C15 C14 C1 122.27(10)
C14 C15 C16 121.33(11)
C14 C15 C22 119.59(10)
C16 C15 C22 119.08(11)
C15 C16 C17 121.29(11)
C15 C16 C24 120.26(11)
C17 C16 C24 118.45(11)
C18 C17 C16 116.34(11)
C18 C17 C26 120.63(11)
C16 C17 C26 123.01(11)
C19 C18 C17 122.32(11)
C19 C18 C20 108.44(11)
C17 C18 C20 129.24(11)
C18 C19 C14 121.60(11)
C18 C19 C21 108.77(11)
C14 C19 C21 129.62(11)
O6 C20 C18 105.49(11)
O6 C20 H20A 110.6
C18 C20 H20A 110.6
O6 C20 H20B 110.6
C18 C20 H20B 110.6
H20A C20 H20B 108.8
O6 C21 C19 105.13(11)
O6 C21 H21A 110.7
C19 C21 H21A 110.7
O6 C21 H21B 110.7
C19 C21 H21B 110.7
H21A C21 H21B 108.8
O7 C22 O8 124.97(12)
O7 C22 C15 124.73(12)
O8 C22 C15 110.30(10)
O8 C23 H23A 109.5
O8 C23 H23B 109.5
H23A C23 H23B 109.5
O8 C23 H23C 109.5
H23A C23 H23C 109.5
H23B C23 H23C 109.5
O9 C24 O10 123.88(12)
O9 C24 C16 123.65(12)
O10 C24 C16 112.46(10)
O10 C25 H25A 109.5
O10 C25 H25B 109.5
H25A C25 H25B 109.5
O10 C25 H25C 109.5
H25A C25 H25C 109.5
H25B C25 H25C 109.5
C17 C26 H26A 109.5
C17 C26 H26B 109.5
H26A C26 H26B 109.5
C17 C26 H26C 109.5
H26A C26 H26C 109.5
H26B C26 H26C 109.5

loop_
_geom_bond_atom_site_label_1
_geom_bond_atom_site_label_2
_geom_bond_distance
O1 C7 1.421(2)
O1 C8 1.4295(19)
O2 C9 1.1995(17)
O3 C9 1.3397(17)
O3 C10 1.4431(19)
O4 C11 1.2031(16)
O5 C11 1.3356(16)
O5 C12 1.4587(17)
O6 C20 1.4151(19)
O6 C21 1.4164(18)
O7 C22 1.1928(17)
O8 C22 1.3288(16)
O8 C23 1.4431(18)
O9 C24 1.1996(17)
O10 C24 1.3224(18)
O10 C25 1.453(2)
C1 C6 1.3932(17)
C1 C2 1.4036(17)
C1 C14 1.4980(16)
C2 C3 1.4078(17)
C2 C9 1.4960(17)
C3 C4 1.3973(18)
C3 C11 1.5029(17)
C4 C5 1.3900(19)
C4 C13 1.5077(18)
C5 C6 1.3793(18)
C5 C7 1.4996(18)
C6 C8 1.5034(18)
C7 H7A 0.9900
C7 H7B 0.9900
C8 H8A 0.9900
C8 H8B 0.9900
C10 H10A 0.9800
C10 H10B 0.9800
C10 H10C 0.9800
C12 H12A 0.9800
C12 H12B 0.9800
C12 H12C 0.9800
C13 H13A 0.9800
C13 H13B 0.9800
C13 H13C 0.9800
C14 C19 1.3870(17)
C14 C15 1.3973(17)
C15 C16 1.3990(17)
C15 C22 1.5036(16)
C16 C17 1.4060(16)
C16 C24 1.4982(17)
C17 C18 1.3875(18)
C17 C26 1.5064(17)
C18 C19 1.3874(18)
C18 C20 1.4996(18)
C19 C21 1.5034(18)
C20 H20A 0.9900
C20 H20B 0.9900
C21 H21A 0.9900
C21 H21B 0.9900
C23 H23A 0.9800
C23 H23B 0.9800
C23 H23C 0.9800
C25 H25A 0.9800
C25 H25B 0.9800
C25 H25C 0.9800
C26 H26A 0.9800
C26 H26B 0.9800
C26 H26C 0.9800

loop_
_geom_torsion_atom_site_label_1
_geom_torsion_atom_site_label_2
_geom_torsion_atom_site_label_3
_geom_torsion_atom_site_label_4
_geom_torsion
C6 C1 C2 C3 -1.76(17)
C14 C1 C2 C3 176.94(11)
C6 C1 C2 C9 174.08(11)
C14 C1 C2 C9 -7.22(17)
C1 C2 C3 C4 1.04(17)
C9 C2 C3 C4 -174.70(11)
C1 C2 C3 C11 -175.83(11)
C9 C2 C3 C11 8.43(17)
C2 C3 C4 C5 0.70(17)
C11 C3 C4 C5 177.60(11)
C2 C3 C4 C13 -177.37(12)
C11 C3 C4 C13 -0.47(18)
C3 C4 C5 C6 -1.72(18)
C13 C4 C5 C6 176.45(12)
C3 C4 C5 C7 -177.57(13)
C13 C4 C5 C7 0.6(2)
C4 C5 C6 C1 1.00(19)
C7 C5 C6 C1 177.60(12)
C4 C5 C6 C8 -176.45(12)
C7 C5 C6 C8 0.15(16)
C2 C1 C6 C5 0.78(18)
C14 C1 C6 C5 -178.00(11)
C2 C1 C6 C8 177.67(13)
C14 C1 C6 C8 -1.1(2)
C8 O1 C7 C5 -10.02(18)
C6 C5 C7 O1 5.89(16)
C4 C5 C7 O1 -177.79(13)
C7 O1 C8 C6 10.03(18)
C5 C6 C8 O1 -6.07(16)
C1 C6 C8 O1 176.74(13)
C10 O3 C9 O2 1.8(2)
C10 O3 C9 C2 179.76(14)
C1 C2 C9 O2 49.66(19)
C3 C2 C9 O2 -134.50(14)
C1 C2 C9 O3 -128.30(12)
C3 C2 C9 O3 47.55(16)
C12 O5 C11 O4 2.43(19)
C12 O5 C11 C3 -179.92(11)
C4 C3 C11 O4 52.64(17)
C2 C3 C11 O4 -130.40(14)
C4 C3 C11 O5 -124.99(12)
C2 C3 C11 O5 51.97(15)
C6 C1 C14 C19 97.11(14)
C2 C1 C14 C19 -81.57(15)
C6 C1 C14 C15 -75.79(15)
C2 C1 C14 C15 105.53(14)
C19 C14 C15 C16 -2.21(17)
C1 C14 C15 C16 170.92(11)
C19 C14 C15 C22 178.74(11)
C1 C14 C15 C22 -8.14(17)
C14 C15 C16 C17 3.63(17)
C22 C15 C16 C17 -177.31(11)
C14 C15 C16 C24 -175.83(11)
C22 C15 C16 C24 3.23(17)
C15 C16 C17 C18 -1.52(16)
C24 C16 C17 C18 177.95(11)
C15 C16 C17 C26 176.97(12)
C24 C16 C17 C26 -3.56(18)
C16 C17 C18 C19 -1.88(17)
C26 C17 C18 C19 179.59(12)
C16 C17 C18 C20 179.38(12)
C26 C17 C18 C20 0.8(2)
C17 C18 C19 C14 3.31(19)
C20 C18 C19 C14 -177.71(12)
C17 C18 C19 C21 -177.51(12)
C20 C18 C19 C21 1.47(15)
C15 C14 C19 C18 -1.17(17)
C1 C14 C19 C18 -174.43(11)
C15 C14 C19 C21 179.83(13)
C1 C14 C19 C21 6.6(2)
C21 O6 C20 C18 5.81(19)
C19 C18 C20 O6 -4.37(16)
C17 C18 C20 O6 174.51(14)
C20 O6 C21 C19 -4.9(2)
C18 C19 C21 O6 1.98(17)
C14 C19 C21 O6 -178.93(14)
C23 O8 C22 O7 -4.8(2)
C23 O8 C22 C15 175.53(13)
C14 C15 C22 O7 120.87(15)
C16 C15 C22 O7 -58.20(18)
C14 C15 C22 O8 -59.40(14)
C16 C15 C22 O8 121.52(12)
C25 O10 C24 O9 -2.6(2)
C25 O10 C24 C16 178.95(16)
C15 C16 C24 O9 120.32(14)
C17 C16 C24 O9 -59.16(17)
C15 C16 C24 O10 -61.22(15)
C17 C16 C24 O10 119.31(12)

loop_
_cod_related_entry_id
_cod_related_entry_code
_cod_related_entry_database
1 21152005 ChemSpider
